data_1576911
loop_
_publ_author_name
'Mahawar, Pritam'
'Wang, Ganping'
'Ward, Robert J.'
'Kelley, Steven P.'
'Maron, Laurent'
'Walensky, Justin R.'

_publ_section_title
;
 Unusual bonding situations in Th(iv) and U(iv)-Al(iii) pnictogen
 complexes.
;
_journal_issue 18
_journal_name_full 'Chemical science'
_journal_page_first 9158
_journal_page_last 9167
_journal_paper_doi 10.1039/d5sc09143h
_journal_volume 17
_journal_year 2026
_chemical_formula_moiety 'C48 H67 Al As2 Th, 0.5(C5 H12)'
_chemical_formula_sum 'C50.5 H73 Al As2 Th'
_chemical_formula_weight 1088.94
_chemical_properties_physical Air-sensitive,Moisture-sensitive,Radioactive
_space_group_crystal_system triclinic
_space_group_IT_number 2
_space_group_name_Hall '-P 1'
_space_group_name_H-M_alt 'P -1'
_atom_sites_solution_hydrogens geom
_atom_sites_solution_primary direct
_atom_sites_solution_secondary difmap
_audit_creation_date 2025-09-30
_audit_creation_method
;
Olex2 1.5
(compiled 2025.07.13 svn.rb7424aed for OlexSys, GUI svn.r7311)
;
_audit_update_record
;
2025-11-10 deposited with the CCDC.	2026-03-10 downloaded from the CCDC.
;
_cell_angle_alpha 89.331(3)
_cell_angle_beta 73.603(3)
_cell_angle_gamma 74.673(3)
_cell_formula_units_Z 2
_cell_length_a 10.7863(16)
_cell_length_b 15.317(2)
_cell_length_c 15.579(2)
_cell_measurement_reflns_used 5758
_cell_measurement_temperature 150.0
_cell_measurement_theta_max 22.93
_cell_measurement_theta_min 2.25
_cell_volume 2375.8(6)
_computing_cell_refinement 'Bruker Apex3 V.2016.9-0/SAINT V8.37A'
_computing_data_collection 'Bruker Apex3 V.2016.9-0'
_computing_data_reduction 'Bruker Apex3 V.2016.9-0/SAINT V8.37A'
_computing_molecular_graphics 'Olex2 1.5 (Dolomanov et al., 2009)'
_computing_publication_material 'Olex2 1.5 (Dolomanov et al., 2009)'
_computing_structure_refinement 'ShelXL (Sheldrick, 2015)'
_computing_structure_solution 'ShelXS (Sheldrick, 2008)'
_diffrn_ambient_temperature 150.0
_diffrn_measured_fraction_theta_full 1.000
_diffrn_measured_fraction_theta_max 0.995
_diffrn_measurement_device_type 'Bruker APEX II area detector'
_diffrn_measurement_method 'omega and phi scans'
_diffrn_radiation_monochromator graphite
_diffrn_radiation_type MoK\a
_diffrn_radiation_wavelength 0.71073
_diffrn_reflns_av_R_equivalents 0.1044
_diffrn_reflns_av_unetI/netI 0.1232
_diffrn_reflns_Laue_measured_fraction_full 1.000
_diffrn_reflns_Laue_measured_fraction_max 0.995
_diffrn_reflns_limit_h_max 13
_diffrn_reflns_limit_h_min -13
_diffrn_reflns_limit_k_max 19
_diffrn_reflns_limit_k_min -19
_diffrn_reflns_limit_l_max 19
_diffrn_reflns_limit_l_min -19
_diffrn_reflns_number 33447
_diffrn_reflns_point_group_measured_fraction_full 1.000
_diffrn_reflns_point_group_measured_fraction_max 0.995
_diffrn_reflns_theta_full 25.242
_diffrn_reflns_theta_max 26.643
_diffrn_reflns_theta_min 1.366
_diffrn_source 'Sealed Source Mo with TRIUMPH optics'
_diffrn_standards_number 0
_exptl_absorpt_coefficient_mu 4.570
_exptl_absorpt_correction_T_max 0.7454
_exptl_absorpt_correction_T_min 0.5818
_exptl_absorpt_correction_type multi-scan
_exptl_absorpt_process_details
;
SADABS-2016/2 (Bruker,2016/2) was used for absorption correction.
wR2(int) was 0.1836 before and 0.0572 after correction.
The Ratio of minimum to maximum transmission is 0.7805.
The \l/2 correction factor is Not present.
;
_exptl_crystal_colour red
_exptl_crystal_colour_primary red
_exptl_crystal_density_diffrn 1.522
_exptl_crystal_description irregular
_exptl_crystal_F_000 1090
_exptl_crystal_recrystallization_method 'Re-crystallisation from solvent: diethyl ether, pentane'
_exptl_crystal_size_max 0.15
_exptl_crystal_size_mid 0.06
_exptl_crystal_size_min 0.04
_refine_diff_density_max 4.821
_refine_diff_density_min -2.402
_refine_diff_density_rms 0.196
_refine_ls_extinction_method none
_refine_ls_goodness_of_fit_ref 0.997
_refine_ls_hydrogen_treatment constr
_refine_ls_matrix_type full
_refine_ls_number_parameters 534
_refine_ls_number_reflns 9967
_refine_ls_number_restraints 675
_refine_ls_restrained_S_all 0.967
_refine_ls_R_factor_all 0.1085
_refine_ls_R_factor_gt 0.0599
_refine_ls_shift/su_max 0.001
_refine_ls_shift/su_mean 0.000
_refine_ls_structure_factor_coef Fsqd
_refine_ls_weighting_details 'w=1/[\s^2^(Fo^2^)+(0.0773P)^2^] where P=(Fo^2^+2Fc^2^)/3'
_refine_ls_weighting_scheme calc
_refine_ls_wR_factor_gt 0.1316
_refine_ls_wR_factor_ref 0.1488
_reflns_Friedel_coverage 0.000
_reflns_number_gt 6614
_reflns_number_total 9967
_reflns_threshold_expression 'I > 2\s(I)'
_cod_data_source_file d5sc09143h2.cif
_cod_data_source_block 2
_cod_depositor_comments 'Adding full bibliography for 1576910--1576917.cif.'
_cod_original_cell_volume 2375.9(6)
_cod_original_formula_sum 'C50.50 H73 Al As2 Th'
_cod_database_code 1576911
_shelx_shelxl_version_number 2017/1
_shelx_space_group_comment
;
The symmetry employed for this shelxl refinement is uniquely defined
by the following loop, which should always be used as a source of
symmetry information in preference to the above space-group names.
They are only intended as comments.
;
_shelx_estimated_absorpt_t_max 0.828
_shelx_estimated_absorpt_t_min 0.555
_olex2_refinement_description
;
1. Rigid body (RIGU) restrains
 All non-hydrogen atoms
 with sigma for 1-2 distances of 0.004 and sigma for 1-3 distances of 0.004
2. Others
 Fixed Sof: H3SA(0.5) H3SB(0.5) C1S(0.5) H1SA(0.5) H1SB(0.5) H1SC(0.5)
 C5S(0.5) H5SA(0.5) H5SB(0.5) H5SC(0.5) C2S(0.5) H2SA(0.5) H2SB(0.5) C4S(0.5)
 H4SA(0.5) H4SB(0.5)
3.a Secondary CH2 refined with riding coordinates:
 C3S(H3SA,H3SB), C2S(H2SA,H2SB), C4S(H4SA,H4SB)
3.b Aromatic/amide H refined with riding coordinates:
 C14(H14), C5(H5), C12(H12), C3(H3)
3.c Idealised Me refined as rotating group:
 C38(H38A,H38B,H38C), C9(H9A,H9B,H9C), C37(H37A,H37B,H37C), C34(H34A,H34B,
 H34C), C48(H48A,H48B,H48C), C28(H28A,H28B,H28C), C36(H36A,H36B,H36C), C24(H24A,
 H24B,H24C), C7(H7A,H7B,H7C), C16(H16A,H16B,H16C), C35(H35A,H35B,H35C),
 C45(H45A,H45B,H45C), C25(H25A,H25B,H25C), C44(H44A,H44B,H44C), C18(H18A,H18B,
 H18C), C46(H46A,H46B,H46C), C26(H26A,H26B,H26C), C27(H27A,H27B,H27C), C47(H47A,
 H47B,H47C), C17(H17A,H17B,H17C), C8(H8A,H8B,H8C), C1S(H1SA,H1SB,H1SC),
 C5S(H5SA,H5SB,H5SC)
;
_olex2_submission_special_instructions 'No special instructions were received'

loop_
_space_group_symop_operation_xyz
'x, y, z'
'-x, -y, -z'

loop_
_atom_site_label
_atom_site_type_symbol
_atom_site_fract_x
_atom_site_fract_y
_atom_site_fract_z
_atom_site_U_iso_or_equiv
_atom_site_adp_type
_atom_site_occupancy
_atom_site_site_symmetry_order
_atom_site_calc_flag
_atom_site_refinement_flags_posn
_atom_site_refinement_flags_adp
_atom_site_refinement_flags_occupancy
_atom_site_disorder_assembly
_atom_site_disorder_group
Th1 Th 0.64006(3) 0.64970(2) 0.26569(2) 0.02574(12) Uani 1 1 d . U . . .
As2 As 0.59785(10) 0.79670(7) 0.14127(6) 0.0344(2) Uani 1 1 d . U . . .
As3 As 0.38370(10) 0.76444(7) 0.36042(7) 0.0400(3) Uani 1 1 d . U . . .
Al4 Al 0.4007(3) 0.88237(18) 0.26102(19) 0.0304(6) Uani 1 1 d . U . . .
C29 C 0.5161(10) 0.5362(6) 0.1978(6) 0.0323(19) Uani 1 1 d . U . . .
C19 C 0.7686(9) 0.7532(7) 0.3354(7) 0.038(2) Uani 1 1 d . U . . .
C1 C 0.5517(9) 0.7581(6) 0.0365(6) 0.0291(18) Uani 1 1 d . U . . .
C23 C 0.7811(10) 0.6752(7) 0.3831(7) 0.042(2) Uani 1 1 d . U . . .
C6 C 0.4227(10) 0.7597(6) 0.0328(6) 0.0321(19) Uani 1 1 d . U . . .
C10 C 0.2289(9) 0.7688(6) 0.4645(6) 0.0292(18) Uani 1 1 d . U . . .
C38 C 0.3693(10) 0.5296(7) 0.3610(7) 0.044(2) Uani 1 1 d . U . . .
H38A H 0.369283 0.565416 0.412705 0.065 Uiso 1 1 calc GR . . . .
H38B H 0.358541 0.469970 0.379410 0.065 Uiso 1 1 calc GR . . . .
H38C H 0.294848 0.561150 0.337987 0.065 Uiso 1 1 calc GR . . . .
C14 C 0.1154(11) 0.7847(6) 0.6204(7) 0.042(2) Uani 1 1 d . U . . .
H14 H 0.114486 0.798274 0.680001 0.050 Uiso 1 1 calc R . . . .
C43 C 0.2551(11) 1.0055(6) 0.3436(7) 0.041(2) Uani 1 1 d . U . . .
C5 C 0.4058(11) 0.7368(6) -0.0482(7) 0.040(2) Uani 1 1 d . U . . .
H5 H 0.318140 0.737482 -0.049798 0.048 Uiso 1 1 calc R . . . .
C33 C 0.4986(10) 0.5177(6) 0.2895(6) 0.0313(18) Uani 1 1 d . U . . .
C21 C 0.9157(10) 0.6360(8) 0.2424(8) 0.050(2) Uani 1 1 d . U . . .
C15 C 0.2289(10) 0.7866(6) 0.5511(6) 0.036(2) Uani 1 1 d . U . . .
C9 C 0.3007(9) 0.7869(7) 0.1107(7) 0.041(2) Uani 1 1 d . U . . .
H9A H 0.318576 0.755657 0.163030 0.062 Uiso 1 1 calc GR . . . .
H9B H 0.226441 0.770419 0.096726 0.062 Uiso 1 1 calc GR . . . .
H9C H 0.276527 0.852654 0.124007 0.062 Uiso 1 1 calc GR . . . .
C2 C 0.6599(10) 0.7295(6) -0.0410(6) 0.037(2) Uani 1 1 d . U . . .
C32 C 0.6255(10) 0.4752(6) 0.2992(7) 0.0352(19) Uani 1 1 d . U . . .
C42 C 0.3822(11) 1.0234(6) 0.3191(7) 0.041(2) Uani 1 1 d . U . . .
C41 C 0.4236(11) 1.0261(6) 0.2255(7) 0.042(2) Uani 1 1 d . U . . .
C39 C 0.2224(10) 0.9937(6) 0.2628(7) 0.041(2) Uani 1 1 d . U . . .
C11 C 0.1158(9) 0.7527(6) 0.4493(7) 0.0334(19) Uani 1 1 d . U . . .
C12 C 0.0079(10) 0.7506(6) 0.5205(7) 0.041(2) Uani 1 1 d . U . . .
H12 H -0.068607 0.738931 0.509431 0.050 Uiso 1 1 calc R . . . .
C37 C 0.6476(12) 0.4384(7) 0.3851(8) 0.053(3) Uani 1 1 d . U . . .
H37A H 0.743222 0.408322 0.375233 0.080 Uiso 1 1 calc GR . . . .
H37B H 0.595399 0.394487 0.404703 0.080 Uiso 1 1 calc GR . . . .
H37C H 0.618633 0.488264 0.431328 0.080 Uiso 1 1 calc GR . . . .
C40 C 0.3252(11) 1.0095(6) 0.1915(7) 0.039(2) Uani 1 1 d . U . . .
C34 C 0.4042(11) 0.5674(7) 0.1564(7) 0.046(3) Uani 1 1 d . U . . .
H34A H 0.328089 0.610202 0.198769 0.069 Uiso 1 1 calc GR . . . .
H34B H 0.376227 0.514991 0.141497 0.069 Uiso 1 1 calc GR . . . .
H34C H 0.434936 0.597358 0.101587 0.069 Uiso 1 1 calc GR . . . .
C31 C 0.7194(10) 0.4658(6) 0.2128(7) 0.041(2) Uani 1 1 d . U . . .
C22 C 0.8713(11) 0.6042(7) 0.3251(8) 0.049(2) Uani 1 1 d . U . . .
C4 C 0.5094(12) 0.7130(7) -0.1265(7) 0.046(2) Uani 1 1 d . U . . .
C13 C 0.0072(10) 0.7649(6) 0.6083(7) 0.045(2) Uani 1 1 d . U . . .
C48 C 0.1698(14) 1.0012(8) 0.4367(8) 0.075(4) Uani 1 1 d . U . . .
H48A H 0.117950 0.957507 0.436551 0.112 Uiso 1 1 calc GR . . . .
H48B H 0.108297 1.061276 0.458672 0.112 Uiso 1 1 calc GR . . . .
H48C H 0.227344 0.981997 0.476051 0.112 Uiso 1 1 calc GR . . . .
C3 C 0.6364(11) 0.7083(7) -0.1215(7) 0.046(2) Uani 1 1 d . U . . .
H3 H 0.710282 0.690140 -0.174058 0.055 Uiso 1 1 calc R . . . .
C30 C 0.6524(11) 0.5053(7) 0.1523(7) 0.042(2) Uani 1 1 d . U . . .
C20 C 0.8520(10) 0.7296(8) 0.2485(7) 0.044(2) Uani 1 1 d . U . . .
C28 C 0.7109(14) 0.6706(11) 0.4805(8) 0.075(4) Uani 1 1 d . U . . .
H28A H 0.685294 0.730870 0.511447 0.112 Uiso 1 1 calc GR . . . .
H28B H 0.771389 0.627645 0.507695 0.112 Uiso 1 1 calc GR . . . .
H28C H 0.630256 0.650387 0.485971 0.112 Uiso 1 1 calc GR . . . .
C36 C 0.8626(11) 0.4065(8) 0.1881(9) 0.066(4) Uani 1 1 d . U . . .
H36A H 0.920739 0.436064 0.144615 0.099 Uiso 1 1 calc GR . . . .
H36B H 0.866989 0.347639 0.161700 0.099 Uiso 1 1 calc GR . . . .
H36C H 0.892774 0.397505 0.242102 0.099 Uiso 1 1 calc GR . . . .
C24 C 0.6986(13) 0.8490(8) 0.3710(10) 0.071(4) Uani 1 1 d . U . . .
H24A H 0.675510 0.885167 0.322673 0.107 Uiso 1 1 calc GR . . . .
H24B H 0.757951 0.874028 0.394780 0.107 Uiso 1 1 calc GR . . . .
H24C H 0.616449 0.850630 0.419085 0.107 Uiso 1 1 calc GR . . . .
C7 C 0.7993(11) 0.7233(8) -0.0419(7) 0.053(3) Uani 1 1 d . U . . .
H7A H 0.806684 0.783762 -0.028608 0.080 Uiso 1 1 calc GR . . . .
H7B H 0.860473 0.699112 -0.101140 0.080 Uiso 1 1 calc GR . . . .
H7C H 0.823068 0.682834 0.003632 0.080 Uiso 1 1 calc GR . . . .
C16 C 0.1022(11) 0.7388(8) 0.3582(7) 0.053(3) Uani 1 1 d . U . . .
H16A H 0.151336 0.774809 0.316400 0.079 Uiso 1 1 calc GR . . . .
H16B H 0.007119 0.758082 0.360551 0.079 Uiso 1 1 calc GR . . . .
H16C H 0.139367 0.674434 0.337879 0.079 Uiso 1 1 calc GR . . . .
C35 C 0.7100(12) 0.5037(7) 0.0530(7) 0.054(3) Uani 1 1 d . U . . .
H35A H 0.662847 0.558877 0.030747 0.082 Uiso 1 1 calc GR . . . .
H35B H 0.699400 0.450410 0.024665 0.082 Uiso 1 1 calc GR . . . .
H35C H 0.805664 0.500591 0.038553 0.082 Uiso 1 1 calc GR . . . .
C45 C 0.3291(14) 1.0100(8) 0.0954(7) 0.063(3) Uani 1 1 d . U . . .
H45A H 0.403274 0.959604 0.061303 0.095 Uiso 1 1 calc GR . . . .
H45B H 0.342541 1.067508 0.072075 0.095 Uiso 1 1 calc GR . . . .
H45C H 0.244089 1.003063 0.089432 0.095 Uiso 1 1 calc GR . . . .
C25 C 0.8900(16) 0.7969(12) 0.1820(10) 0.097(6) Uani 1 1 d . U . . .
H25A H 0.906644 0.771427 0.121131 0.145 Uiso 1 1 calc GR . . . .
H25B H 0.971423 0.810191 0.187749 0.145 Uiso 1 1 calc GR . . . .
H25C H 0.816553 0.852993 0.193950 0.145 Uiso 1 1 calc GR . . . .
C44 C 0.0883(11) 0.9836(8) 0.2618(10) 0.068(4) Uani 1 1 d . U . . .
H44A H 0.090202 0.970113 0.199994 0.102 Uiso 1 1 calc GR . . . .
H44B H 0.018770 1.040096 0.286253 0.102 Uiso 1 1 calc GR . . . .
H44C H 0.068188 0.933823 0.298422 0.102 Uiso 1 1 calc GR . . . .
C18 C 0.3427(13) 0.8116(8) 0.5730(8) 0.059(3) Uani 1 1 d . U . . .
H18A H 0.424054 0.760827 0.553752 0.089 Uiso 1 1 calc GR . . . .
H18B H 0.319646 0.824966 0.637817 0.089 Uiso 1 1 calc GR . . . .
H18C H 0.358621 0.865197 0.541646 0.089 Uiso 1 1 calc GR . . . .
C46 C 0.5512(12) 1.0464(8) 0.1713(9) 0.068(4) Uani 1 1 d . U . . .
H46A H 0.603459 1.054879 0.211202 0.102 Uiso 1 1 calc GR . . . .
H46B H 0.529118 1.101794 0.140187 0.102 Uiso 1 1 calc GR . . . .
H46C H 0.604142 0.995599 0.127075 0.102 Uiso 1 1 calc GR . . . .
C26 C 1.0262(13) 0.5844(12) 0.1620(11) 0.106(6) Uani 1 1 d . U . . .
H26A H 1.046487 0.519289 0.171104 0.159 Uiso 1 1 calc GR . . . .
H26B H 1.106961 0.604921 0.155014 0.159 Uiso 1 1 calc GR . . . .
H26C H 0.996628 0.595514 0.107932 0.159 Uiso 1 1 calc GR . . . .
C27 C 0.9364(17) 0.5120(9) 0.3591(13) 0.109(6) Uani 1 1 d . U . . .
H27A H 0.865574 0.487662 0.397028 0.164 Uiso 1 1 calc GR . . . .
H27B H 0.994837 0.521531 0.394093 0.164 Uiso 1 1 calc GR . . . .
H27C H 0.989463 0.468808 0.307704 0.164 Uiso 1 1 calc GR . . . .
C47 C 0.4483(14) 1.0463(8) 0.3849(9) 0.074(4) Uani 1 1 d . U . . .
H47A H 0.432545 1.009237 0.436479 0.111 Uiso 1 1 calc GR . . . .
H47B H 0.410674 1.110685 0.405208 0.111 Uiso 1 1 calc GR . . . .
H47C H 0.545132 1.034044 0.356116 0.111 Uiso 1 1 calc GR . . . .
C17 C -0.1140(12) 0.7628(8) 0.6839(9) 0.074(4) Uani 1 1 d . U . . .
H17A H -0.093936 0.707229 0.715159 0.111 Uiso 1 1 calc GR . . . .
H17B H -0.189293 0.764000 0.660006 0.111 Uiso 1 1 calc GR . . . .
H17C H -0.138080 0.815750 0.725983 0.111 Uiso 1 1 calc GR . . . .
C8 C 0.4932(15) 0.6931(8) -0.2153(8) 0.072(4) Uani 1 1 d . U . . .
H8A H 0.419608 0.664660 -0.206908 0.108 Uiso 1 1 calc GR . . . .
H8B H 0.576681 0.651744 -0.252546 0.108 Uiso 1 1 calc GR . . . .
H8C H 0.472786 0.749700 -0.244876 0.108 Uiso 1 1 calc GR . . . .
C3S C 0.000000 1.000000 0.000000 0.139(12) Uani 1 2 d S TU P . .
H3SA H -0.087167 0.999537 -0.008874 0.166 Uiso 0.5 1 calc R . . A -1
H3SB H 0.007286 0.963103 0.051862 0.166 Uiso 0.5 1 calc R . . A -1
C1S C 0.066(4) 0.861(3) -0.089(2) 0.074(9) Uani 0.5 1 d . U . B -1
H1SA H 0.134103 0.829276 -0.143609 0.111 Uiso 0.5 1 calc GR . . B -1
H1SB H -0.023081 0.873594 -0.098235 0.111 Uiso 0.5 1 calc GR . . B -1
H1SC H 0.069680 0.823492 -0.038450 0.111 Uiso 0.5 1 calc GR . . B -1
C5S C -0.117(4) 1.121(3) 0.122(3) 0.095(13) Uani 0.5 1 d . U . C -1
H5SA H -0.209148 1.136745 0.117948 0.143 Uiso 0.5 1 calc GR . . C -1
H5SB H -0.095963 1.174853 0.139703 0.143 Uiso 0.5 1 calc GR . . C -1
H5SC H -0.107464 1.075491 0.166434 0.143 Uiso 0.5 1 calc GR . . C -1
C2S C 0.093(4) 0.946(2) -0.072(3) 0.084(8) Uani 0.5 1 d . U . B -1
H2SA H 0.181814 0.932011 -0.060854 0.101 Uiso 0.5 1 calc R . . B -1
H2SB H 0.097528 0.980487 -0.125848 0.101 Uiso 0.5 1 calc R . . B -1
C4S C -0.021(4) 1.081(3) 0.032(2) 0.103(11) Uani 0.5 1 d . U . C -1
H4SA H -0.050111 1.121770 -0.013129 0.123 Uiso 0.5 1 calc R . . C -1
H4SB H 0.067603 1.088037 0.031732 0.123 Uiso 0.5 1 calc R . . C -1

loop_
_atom_site_aniso_label
_atom_site_aniso_U_11
_atom_site_aniso_U_22
_atom_site_aniso_U_33
_atom_site_aniso_U_23
_atom_site_aniso_U_13
_atom_site_aniso_U_12
Th1 0.02357(19) 0.02328(18) 0.0292(2) -0.00250(12) -0.00763(14) -0.00418(12)
As2 0.0319(6) 0.0371(6) 0.0329(6) 0.0026(4) -0.0093(5) -0.0071(4)
As3 0.0321(6) 0.0303(5) 0.0464(7) 0.0070(5) 0.0021(5) -0.0046(4)
Al4 0.0314(16) 0.0282(14) 0.0307(16) -0.0009(11) -0.0111(13) -0.0043(12)
C29 0.043(4) 0.024(4) 0.030(4) 0.001(4) -0.012(3) -0.008(4)
C19 0.029(5) 0.043(4) 0.048(5) 0.001(4) -0.020(4) -0.014(4)
C1 0.035(4) 0.028(5) 0.023(4) 0.010(3) -0.005(3) -0.009(4)
C23 0.037(5) 0.060(5) 0.042(5) 0.011(4) -0.021(4) -0.027(4)
C6 0.041(4) 0.027(5) 0.032(4) 0.010(4) -0.012(3) -0.013(4)
C10 0.026(4) 0.028(5) 0.029(4) 0.004(4) -0.004(3) -0.003(4)
C38 0.047(5) 0.045(6) 0.036(6) 0.000(5) -0.005(4) -0.016(5)
C14 0.056(5) 0.030(5) 0.025(5) 0.005(4) -0.005(4) 0.003(4)
C43 0.058(5) 0.018(4) 0.040(4) -0.002(4) -0.007(4) -0.003(4)
C5 0.052(6) 0.032(5) 0.044(5) 0.009(4) -0.022(4) -0.019(5)
C33 0.042(4) 0.023(4) 0.030(4) 0.003(4) -0.010(3) -0.011(4)
C21 0.028(5) 0.066(6) 0.055(5) -0.014(4) -0.009(4) -0.012(4)
C15 0.043(5) 0.029(5) 0.032(4) 0.005(4) -0.013(4) -0.003(4)
C9 0.029(5) 0.049(6) 0.050(6) 0.001(5) -0.012(4) -0.015(5)
C2 0.044(5) 0.031(5) 0.026(4) 0.006(4) 0.003(4) -0.009(4)
C32 0.046(5) 0.023(4) 0.041(4) -0.003(4) -0.021(4) -0.007(4)
C42 0.055(5) 0.018(4) 0.050(5) -0.004(4) -0.023(4) -0.002(4)
C41 0.046(5) 0.024(4) 0.052(5) 0.002(4) -0.011(4) -0.007(4)
C39 0.042(5) 0.033(5) 0.044(5) 0.003(4) -0.014(4) -0.004(4)
C11 0.026(4) 0.030(5) 0.041(5) 0.002(4) -0.009(3) -0.003(4)
C12 0.027(5) 0.031(5) 0.059(5) 0.008(5) -0.003(4) -0.007(4)
C37 0.067(8) 0.048(7) 0.055(6) 0.021(5) -0.030(6) -0.020(6)
C40 0.049(5) 0.027(5) 0.038(4) 0.003(4) -0.013(4) -0.003(4)
C34 0.064(7) 0.040(6) 0.053(7) 0.010(5) -0.035(6) -0.027(5)
C31 0.042(5) 0.023(4) 0.053(5) -0.005(4) -0.010(4) -0.003(4)
C22 0.040(6) 0.048(5) 0.069(6) 0.009(4) -0.027(4) -0.016(4)
C4 0.075(6) 0.030(5) 0.040(5) 0.009(4) -0.018(4) -0.023(5)
C13 0.038(5) 0.026(5) 0.051(5) 0.011(4) 0.004(4) 0.007(4)
C48 0.103(10) 0.039(7) 0.046(6) -0.004(5) 0.018(6) 0.001(7)
C3 0.055(5) 0.040(6) 0.030(5) 0.000(4) 0.003(4) -0.008(5)
C30 0.051(5) 0.033(5) 0.034(4) -0.014(4) -0.002(4) -0.007(4)
C20 0.037(5) 0.061(5) 0.046(5) 0.010(4) -0.015(4) -0.029(4)
C28 0.081(9) 0.130(12) 0.042(6) 0.027(7) -0.027(6) -0.069(9)
C36 0.043(6) 0.039(6) 0.100(10) -0.022(6) -0.010(6) 0.007(5)
C24 0.056(8) 0.054(6) 0.108(11) -0.023(6) -0.028(7) -0.016(6)
C7 0.045(5) 0.058(7) 0.045(7) 0.007(6) 0.001(5) -0.009(5)
C16 0.049(7) 0.062(7) 0.051(6) -0.005(6) -0.019(5) -0.015(6)
C35 0.071(8) 0.046(7) 0.036(5) -0.011(5) 0.006(5) -0.022(6)
C45 0.093(10) 0.045(7) 0.043(5) 0.010(5) -0.026(6) 0.002(6)
C25 0.104(12) 0.157(13) 0.097(10) 0.082(10) -0.073(9) -0.106(11)
C44 0.041(6) 0.040(7) 0.117(11) -0.017(7) -0.027(6) 0.004(5)
C18 0.075(8) 0.055(7) 0.062(8) 0.009(6) -0.038(7) -0.025(6)
C46 0.062(7) 0.046(7) 0.093(10) 0.008(6) -0.008(6) -0.026(6)
C26 0.043(8) 0.159(15) 0.100(10) -0.064(10) 0.011(7) -0.029(8)
C27 0.107(13) 0.061(8) 0.197(18) 0.041(9) -0.107(13) -0.018(8)
C47 0.099(10) 0.038(6) 0.092(9) -0.027(6) -0.060(8) 0.005(6)
C17 0.058(7) 0.044(7) 0.079(8) 0.018(6) 0.026(6) 0.006(6)
C8 0.120(12) 0.058(8) 0.055(7) 0.001(6) -0.036(7) -0.041(8)
C3S 0.11(2) 0.19(3) 0.13(2) -0.065(18) -0.087(16) -0.009(17)
C1S 0.08(2) 0.10(2) 0.05(2) 0.034(14) -0.009(18) -0.048(17)
C5S 0.11(3) 0.07(2) 0.08(2) 0.031(15) -0.01(2) -0.01(2)
C2S 0.08(2) 0.11(2) 0.08(2) 0.027(13) -0.035(17) -0.043(16)
C4S 0.09(2) 0.16(3) 0.07(2) -0.008(18) -0.043(18) -0.026(19)

loop_
_atom_type_symbol
_atom_type_description
_atom_type_scat_dispersion_real
_atom_type_scat_dispersion_imag
_atom_type_scat_source
C C 0.0033 0.0016 'International Tables Vol C Tables 4.2.6.8 and 6.1.1.4'
H H 0.0000 0.0000 'International Tables Vol C Tables 4.2.6.8 and 6.1.1.4'
Al Al 0.0645 0.0514 'International Tables Vol C Tables 4.2.6.8 and 6.1.1.4'
As As 0.0499 2.0058 'International Tables Vol C Tables 4.2.6.8 and 6.1.1.4'
Th Th -7.2400 8.8979 'International Tables Vol C Tables 4.2.6.8 and 6.1.1.4'

loop_
_geom_angle_atom_site_label_1
_geom_angle_atom_site_label_2
_geom_angle_atom_site_label_3
_geom_angle
_geom_angle_site_symmetry_1
_geom_angle_site_symmetry_3
_geom_angle_publ_flag
As3 Th1 As2 77.61(3) . . ?
C29 Th1 As2 96.54(18) . . ?
C29 Th1 As3 90.36(19) . . ?
C29 Th1 C21 130.9(3) . . ?
C19 Th1 As2 86.1(2) . . ?
C19 Th1 As3 91.3(2) . . ?
C19 Th1 C29 177.1(3) . . ?
C19 Th1 C23 29.2(3) . . ?
C19 Th1 C33 148.9(3) . . ?
C19 Th1 C21 47.4(3) . . ?
C19 Th1 C31 130.1(3) . . ?
C19 Th1 C22 47.4(3) . . ?
C19 Th1 C30 149.9(3) . . ?
C19 Th1 C20 28.8(3) . . ?
C23 Th1 As2 115.2(2) . . ?
C23 Th1 As3 98.4(2) . . ?
C23 Th1 C29 148.1(3) . . ?
C23 Th1 C33 121.6(3) . . ?
C23 Th1 C21 47.1(3) . . ?
C23 Th1 C31 107.5(3) . . ?
C23 Th1 C22 28.6(3) . . ?
C23 Th1 C30 135.2(3) . . ?
C23 Th1 C20 47.5(3) . . ?
C33 Th1 As2 121.78(18) . . ?
C33 Th1 As3 82.57(19) . . ?
C33 Th1 C29 29.3(3) . . ?
C33 Th1 C21 131.5(3) . . ?
C33 Th1 C22 114.5(3) . . ?
C33 Th1 C20 160.0(3) . . ?
C21 Th1 As2 96.2(3) . . ?
C21 Th1 As3 138.7(2) . . ?
C32 Th1 As2 143.95(19) . . ?
C32 Th1 As3 105.7(2) . . ?
C32 Th1 C29 48.2(3) . . ?
C32 Th1 C19 129.0(3) . . ?
C32 Th1 C23 100.0(3) . . ?
C32 Th1 C33 29.2(3) . . ?
C32 Th1 C21 102.7(3) . . ?
C32 Th1 C31 29.7(3) . . ?
C32 Th1 C22 86.2(3) . . ?
C32 Th1 C30 48.5(3) . . ?
C32 Th1 C20 130.9(3) . . ?
C31 Th1 As2 123.8(2) . . ?
C31 Th1 As3 130.5(2) . . ?
C31 Th1 C29 47.3(3) . . ?
C31 Th1 C33 48.0(3) . . ?
C31 Th1 C21 87.0(3) . . ?
C31 Th1 C22 83.1(3) . . ?
C31 Th1 C30 28.7(3) . . ?
C31 Th1 C20 114.9(3) . . ?
C22 Th1 As2 121.4(2) . . ?
C22 Th1 As3 126.5(3) . . ?
C22 Th1 C29 129.9(3) . . ?
C22 Th1 C21 28.1(3) . . ?
C30 Th1 As2 97.7(2) . . ?
C30 Th1 As3 118.7(2) . . ?
C30 Th1 C29 28.7(3) . . ?
C30 Th1 C33 48.1(3) . . ?
C30 Th1 C21 102.5(3) . . ?
C30 Th1 C22 108.2(3) . . ?
C30 Th1 C20 123.9(3) . . ?
C20 Th1 As2 74.8(2) . . ?
C20 Th1 As3 113.7(2) . . ?
C20 Th1 C29 151.2(3) . . ?
C20 Th1 C21 28.8(3) . . ?
C20 Th1 C22 47.0(3) . . ?
Al4 As2 Th1 88.65(7) . . ?
C1 As2 Th1 112.8(2) . . ?
C1 As2 Al4 113.3(3) . . ?
Al4 As3 Th1 93.67(7) . . ?
C10 As3 Th1 141.7(2) . . ?
C10 As3 Al4 124.6(3) . . ?
As3 Al4 As2 98.03(10) . . ?
C43 Al4 As2 156.7(3) . . ?
C43 Al4 As3 103.2(3) . . ?
C43 Al4 C42 36.3(4) . . ?
C43 Al4 C41 59.8(4) . . ?
C43 Al4 C40 60.4(4) . . ?
C42 Al4 As2 123.1(3) . . ?
C42 Al4 As3 118.4(3) . . ?
C42 Al4 C41 35.4(4) . . ?
C41 Al4 As2 96.8(3) . . ?
C41 Al4 As3 152.9(3) . . ?
C39 Al4 As2 133.9(3) . . ?
C39 Al4 As3 120.6(3) . . ?
C39 Al4 C43 37.4(4) . . ?
C39 Al4 C42 61.1(4) . . ?
C39 Al4 C41 60.1(4) . . ?
C39 Al4 C40 36.3(4) . . ?
C40 Al4 As2 101.6(3) . . ?
C40 Al4 As3 156.7(3) . . ?
C40 Al4 C42 59.4(4) . . ?
C40 Al4 C41 35.1(4) . . ?
C33 C29 Th1 74.3(5) . . ?
C33 C29 C34 124.6(9) . . ?
C34 C29 Th1 125.7(6) . . ?
C30 C29 Th1 74.5(6) . . ?
C30 C29 C33 108.1(8) . . ?
C30 C29 C34 126.4(9) . . ?
C23 C19 Th1 75.8(5) . . ?
C23 C19 C24 128.0(11) . . ?
C20 C19 Th1 77.4(6) . . ?
C20 C19 C23 107.9(9) . . ?
C20 C19 C24 123.3(10) . . ?
C24 C19 Th1 120.9(7) . . ?
C6 C1 As2 126.2(7) . . ?
C2 C1 As2 115.1(7) . . ?
C2 C1 C6 118.7(9) . . ?
C19 C23 Th1 75.1(5) . . ?
C19 C23 C28 125.6(11) . . ?
C22 C23 Th1 77.3(6) . . ?
C22 C23 C19 107.7(10) . . ?
C22 C23 C28 126.7(11) . . ?
C28 C23 Th1 114.9(7) . . ?
C1 C6 C9 123.7(8) . . ?
C5 C6 C1 119.0(9) . . ?
C5 C6 C9 117.3(9) . . ?
C15 C10 As3 122.6(7) . . ?
C15 C10 C11 119.5(9) . . ?
C11 C10 As3 117.9(7) . . ?
C13 C14 C15 124.0(10) . . ?
C42 C43 Al4 73.6(6) . . ?
C42 C43 C39 107.1(9) . . ?
C42 C43 C48 126.6(11) . . ?
C39 C43 Al4 69.7(5) . . ?
C39 C43 C48 126.3(11) . . ?
C48 C43 Al4 122.7(7) . . ?
C4 C5 C6 123.4(10) . . ?
C29 C33 Th1 76.4(5) . . ?
C29 C33 C38 127.1(9) . . ?
C38 C33 Th1 121.8(6) . . ?
C32 C33 Th1 73.6(5) . . ?
C32 C33 C29 107.7(8) . . ?
C32 C33 C38 124.8(9) . . ?
C22 C21 Th1 74.9(6) . . ?
C22 C21 C20 107.5(10) . . ?
C22 C21 C26 127.1(13) . . ?
C20 C21 Th1 74.5(6) . . ?
C20 C21 C26 125.0(13) . . ?
C26 C21 Th1 122.4(8) . . ?
C10 C15 C14 117.9(9) . . ?
C10 C15 C18 123.0(9) . . ?
C14 C15 C18 119.1(9) . . ?
C1 C2 C3 119.6(9) . . ?
C1 C2 C7 121.9(9) . . ?
C3 C2 C7 118.4(9) . . ?
C33 C32 Th1 77.2(5) . . ?
C33 C32 C37 123.7(9) . . ?
C33 C32 C31 107.0(8) . . ?
C37 C32 Th1 118.2(6) . . ?
C31 C32 Th1 76.1(5) . . ?
C31 C32 C37 129.0(9) . . ?
C43 C42 Al4 70.1(5) . . ?
C43 C42 C47 124.0(11) . . ?
C41 C42 Al4 73.7(6) . . ?
C41 C42 C43 108.0(9) . . ?
C41 C42 C47 127.6(11) . . ?
C47 C42 Al4 127.6(7) . . ?
C42 C41 Al4 70.9(5) . . ?
C42 C41 C46 125.7(11) . . ?
C40 C41 Al4 71.1(6) . . ?
C40 C41 C42 108.5(10) . . ?
C40 C41 C46 125.7(11) . . ?
C46 C41 Al4 125.1(7) . . ?
C43 C39 Al4 72.9(5) . . ?
C43 C39 C44 122.8(10) . . ?
C40 C39 Al4 75.3(6) . . ?
C40 C39 C43 107.6(9) . . ?
C40 C39 C44 128.6(10) . . ?
C44 C39 Al4 126.0(7) . . ?
C10 C11 C16 123.7(9) . . ?
C12 C11 C10 119.7(9) . . ?
C12 C11 C16 116.6(9) . . ?
C11 C12 C13 122.0(10) . . ?
C41 C40 Al4 73.8(5) . . ?
C41 C40 C39 108.7(9) . . ?
C41 C40 C45 125.1(11) . . ?
C39 C40 Al4 68.4(5) . . ?
C39 C40 C45 126.2(10) . . ?
C45 C40 Al4 124.3(7) . . ?
C32 C31 Th1 74.1(5) . . ?
C32 C31 C36 124.8(10) . . ?
C30 C31 Th1 76.4(5) . . ?
C30 C31 C32 108.9(9) . . ?
C30 C31 C36 125.2(10) . . ?
C36 C31 Th1 124.9(7) . . ?
C23 C22 Th1 74.1(6) . . ?
C23 C22 C27 122.1(12) . . ?
C21 C22 Th1 77.0(6) . . ?
C21 C22 C23 109.2(10) . . ?
C21 C22 C27 126.8(12) . . ?
C27 C22 Th1 127.9(8) . . ?
C5 C4 C3 117.1(10) . . ?
C5 C4 C8 124.6(11) . . ?
C3 C4 C8 118.2(11) . . ?
C14 C13 C12 116.8(10) . . ?
C14 C13 C17 123.3(11) . . ?
C12 C13 C17 119.9(11) . . ?
C4 C3 C2 121.9(10) . . ?
C29 C30 Th1 76.9(5) . . ?
C29 C30 C35 124.5(10) . . ?
C31 C30 Th1 74.9(6) . . ?
C31 C30 C29 108.2(9) . . ?
C31 C30 C35 126.8(10) . . ?
C35 C30 Th1 121.5(7) . . ?
C19 C20 Th1 73.8(6) . . ?
C19 C20 C21 107.8(9) . . ?
C19 C20 C25 124.1(12) . . ?
C21 C20 Th1 76.7(6) . . ?
C21 C20 C25 126.6(12) . . ?
C25 C20 Th1 126.4(7) . . ?
C4S C3S C2S 134.9(19) . . ?
C3S C2S C1S 115(3) . . ?
C3S C4S C5S 124(4) . . ?

loop_
_geom_bond_atom_site_label_1
_geom_bond_atom_site_label_2
_geom_bond_distance
_geom_bond_site_symmetry_2
_geom_bond_publ_flag
Th1 As2 2.9815(10) . ?
Th1 As3 2.8462(11) . ?
Th1 C29 2.828(9) . ?
Th1 C19 2.769(9) . ?
Th1 C23 2.778(9) . ?
Th1 C33 2.801(9) . ?
Th1 C21 2.842(10) . ?
Th1 C32 2.754(9) . ?
Th1 C31 2.780(9) . ?
Th1 C22 2.817(10) . ?
Th1 C30 2.798(9) . ?
Th1 C20 2.814(10) . ?
As2 Al4 2.463(3) . ?
As2 C1 1.975(9) . ?
As3 Al4 2.376(3) . ?
As3 C10 1.959(9) . ?
Al4 C43 2.243(10) . ?
Al4 C42 2.289(9) . ?
Al4 C41 2.324(10) . ?
Al4 C39 2.201(10) . ?
Al4 C40 2.288(9) . ?
C29 C33 1.423(12) . ?
C29 C34 1.493(13) . ?
C29 C30 1.393(14) . ?
C19 C23 1.397(14) . ?
C19 C20 1.387(15) . ?
C19 C24 1.492(15) . ?
C1 C6 1.402(13) . ?
C1 C2 1.400(13) . ?
C23 C22 1.383(15) . ?
C23 C28 1.503(15) . ?
C6 C5 1.387(13) . ?
C6 C9 1.483(14) . ?
C10 C15 1.379(13) . ?
C10 C11 1.389(13) . ?
C38 C33 1.487(13) . ?
C14 C15 1.392(14) . ?
C14 C13 1.344(15) . ?
C43 C42 1.414(15) . ?
C43 C39 1.425(14) . ?
C43 C48 1.493(15) . ?
C5 C4 1.376(15) . ?
C33 C32 1.402(13) . ?
C21 C22 1.373(16) . ?
C21 C20 1.408(15) . ?
C21 C26 1.515(17) . ?
C15 C18 1.502(14) . ?
C2 C3 1.405(14) . ?
C2 C7 1.477(14) . ?
C32 C37 1.501(13) . ?
C32 C31 1.421(14) . ?
C42 C41 1.403(14) . ?
C42 C47 1.496(14) . ?
C41 C40 1.391(14) . ?
C41 C46 1.506(15) . ?
C39 C40 1.400(14) . ?
C39 C44 1.501(15) . ?
C11 C12 1.370(14) . ?
C11 C16 1.489(14) . ?
C12 C13 1.384(15) . ?
C40 C45 1.486(14) . ?
C31 C30 1.384(14) . ?
C31 C36 1.513(14) . ?
C22 C27 1.561(15) . ?
C4 C3 1.376(15) . ?
C4 C8 1.487(15) . ?
C13 C17 1.500(15) . ?
C30 C35 1.492(14) . ?
C20 C25 1.504(15) . ?
C3S C2S 1.37(4) . ?
C3S C4S 1.28(5) . ?
C1S C2S 1.44(5) . ?
C5S C4S 1.51(5) . ?
